data_2205976
loop_
_publ_author_name
'Johnston, Andrea'
'Florence, Alastair J.'
'Kennedy, Alan R.'

_publ_section_title
;
 Carbamazepine furfural hemisolvate
;
_journal_issue 6
_journal_name_full 'Acta Crystallographica Section E'
_journal_page_first o1777
_journal_page_last o1779
_journal_paper_doi 10.1107/S1600536805014984
_journal_volume 61
_journal_year 2005
_chemical_formula_moiety 'C15 H12 N2 O, 0.5C5 H4 O2'
_chemical_formula_sum 'C17.5 H14 N2 O2'
_chemical_formula_weight 284.31
_chemical_name_common 'carbamazepine furfural hemisolvate'
_chemical_name_systematic
;
[5H-dibenz[b,f]azepine-5-carboxamide]2-furan carboxaldehyde hemisolvate
;
_space_group_IT_number 14
_symmetry_cell_setting monoclinic
_symmetry_space_group_name_Hall '-P 2yn'
_symmetry_space_group_name_H-M 'P 1 21/n 1'
_atom_sites_solution_hydrogens geom
_atom_sites_solution_primary direct
_atom_sites_solution_secondary difmap
_cell_angle_alpha 90.00
_cell_angle_beta 91.302(2)
_cell_angle_gamma 90.00
_cell_formula_units_Z 8
_cell_length_a 5.1815(4)
_cell_length_b 26.0450(19)
_cell_length_c 20.5735(15)
_cell_measurement_reflns_used 4821
_cell_measurement_temperature 120(2)
_cell_measurement_theta_max 29.47
_cell_measurement_theta_min 2.45
_cell_volume 2775.7(4)
_computing_cell_refinement 'SAINT (Bruker, 2004)'
_computing_data_collection 'APEX2 (Bruker, 2004)'
_computing_data_reduction SAINT
_computing_molecular_graphics 'PLATON (Spek, 2003)'
_computing_publication_material SHELXL97
_computing_structure_refinement 'SHELXL97 (Sheldrick, 1997)'
_computing_structure_solution 'SHELXS97 (Sheldrick, 1997)'
_diffrn_ambient_temperature 120(2)
_diffrn_measured_fraction_theta_full 0.959
_diffrn_measured_fraction_theta_max 0.959
_diffrn_measurement_device_type 'Bruker SMART APEX2 CCD'
_diffrn_measurement_method 'fine-slice \w'
_diffrn_radiation_monochromator 'silicon 111'
_diffrn_radiation_source 'Daresbury SRS station 9.8'
_diffrn_radiation_type synchrotron
_diffrn_radiation_wavelength 0.6902
_diffrn_reflns_av_R_equivalents 0.0533
_diffrn_reflns_av_sigmaI/netI 0.0571
_diffrn_reflns_limit_h_max 7
_diffrn_reflns_limit_h_min -7
_diffrn_reflns_limit_k_max 35
_diffrn_reflns_limit_k_min -37
_diffrn_reflns_limit_l_max 28
_diffrn_reflns_limit_l_min -29
_diffrn_reflns_number 28844
_diffrn_reflns_theta_full 29.53
_diffrn_reflns_theta_max 29.53
_diffrn_reflns_theta_min 2.07
_diffrn_standards_decay_% 5
_diffrn_standards_number 0
_exptl_absorpt_coefficient_mu 0.107
_exptl_absorpt_correction_type none
_exptl_absorpt_process_details '(SADABS; Sheldrick, 1996)'
_exptl_crystal_colour brown
_exptl_crystal_density_diffrn 1.361
_exptl_crystal_density_method 'not measured'
_exptl_crystal_description plate
_exptl_crystal_F_000 1192
_exptl_crystal_size_max 0.04
_exptl_crystal_size_mid 0.04
_exptl_crystal_size_min 0.01
_refine_diff_density_max 0.300
_refine_diff_density_min -0.247
_refine_ls_extinction_method none
_refine_ls_goodness_of_fit_ref 1.014
_refine_ls_hydrogen_treatment mixed
_refine_ls_matrix_type full
_refine_ls_number_parameters 424
_refine_ls_number_reflns 8144
_refine_ls_number_restraints 0
_refine_ls_restrained_S_all 1.014
_refine_ls_R_factor_all 0.0947
_refine_ls_R_factor_gt 0.0565
_refine_ls_shift/su_max 0.000
_refine_ls_shift/su_mean 0.000
_refine_ls_structure_factor_coef Fsqd
_refine_ls_weighting_details 'calc w = 1/[\s^2^(Fo^2^)+(0.0702P)^2^+0.8667P] where P = (Fo^2^+2Fc^2^)/3'
_refine_ls_weighting_scheme calc
_refine_ls_wR_factor_gt 0.1315
_refine_ls_wR_factor_ref 0.1507
_reflns_number_gt 5329
_reflns_number_total 8144
_reflns_threshold_expression I>2\s(I)
_cod_data_source_file hk6007.cif
_cod_data_source_block I
_cod_original_sg_symbol_H-M 'P 21/n'
_cod_database_code 2205976
_cod_database_fobs_code 2205976

loop_
_symmetry_equiv_pos_as_xyz
'x, y, z'
'-x+1/2, y+1/2, -z+1/2'
'-x, -y, -z'
'x-1/2, -y-1/2, z-1/2'

loop_
_atom_site_label
_atom_site_fract_x
_atom_site_fract_y
_atom_site_fract_z
_atom_site_U_iso_or_equiv
_atom_site_adp_type
_atom_site_calc_flag
_atom_site_refinement_flags
_atom_site_occupancy
_atom_site_type_symbol
O1 0.8341(2) 0.29362(5) 0.68441(6) 0.0284(3) Uani d . 1 O
O1A 0.1984(2) 0.20877(5) 0.79316(5) 0.0287(3) Uani d . 1 O
O2 0.5168(3) 0.25216(5) 0.43464(6) 0.0410(3) Uani d . 1 O
O3 0.1510(3) 0.18030(5) 0.54430(6) 0.0377(3) Uani d . 1 O
N1 0.5971(3) 0.35107(5) 0.74100(6) 0.0224(3) Uani d . 1 N
N1A 0.4025(3) 0.14454(5) 0.74050(6) 0.0222(3) Uani d . 1 N
N2 0.8039(3) 0.28321(6) 0.79348(7) 0.0284(3) Uani d . 1 N
N2A 0.1982(3) 0.21031(6) 0.68288(7) 0.0276(3) Uani d . 1 N
C1 0.5522(3) 0.37620(6) 0.80166(7) 0.0224(3) Uani d . 1 C
C1A 0.4439(3) 0.11601(6) 0.68189(7) 0.0219(3) Uani d . 1 C
C2 0.3588(3) 0.35789(7) 0.84140(8) 0.0271(3) Uani d . 1 C
H2 0.2493 0.3308 0.8267 0.033 Uiso calc R 1 H
C2A 0.6352(3) 0.13177(6) 0.64038(8) 0.0253(3) Uani d . 1 C
H2A 0.7449 0.1596 0.6525 0.030 Uiso calc R 1 H
C3 0.3258(3) 0.37906(7) 0.90246(8) 0.0300(4) Uani d . 1 C
H3 0.1932 0.3667 0.9295 0.036 Uiso calc R 1 H
C3A 0.6674(3) 0.10730(7) 0.58146(8) 0.0269(3) Uani d . 1 C
H3A 0.7984 0.1182 0.5530 0.032 Uiso calc R 1 H
C4 0.4870(4) 0.41831(7) 0.92385(8) 0.0304(4) Uani d . 1 C
H4 0.4679 0.4323 0.9661 0.037 Uiso calc R 1 H
C4A 0.5065(3) 0.06660(7) 0.56428(8) 0.0283(4) Uani d . 1 C
H4A 0.5260 0.0499 0.5237 0.034 Uiso calc R 1 H
C5 0.6762(3) 0.43717(7) 0.88372(8) 0.0285(4) Uani d . 1 C
H5 0.7845 0.4643 0.8988 0.034 Uiso calc R 1 H
C5A 0.3177(3) 0.05037(6) 0.60622(8) 0.0263(3) Uani d . 1 C
H5A 0.2085 0.0226 0.5938 0.032 Uiso calc R 1 H
C6 0.7110(3) 0.41707(6) 0.82125(7) 0.0232(3) Uani d . 1 C
C6A 0.2846(3) 0.07406(6) 0.66663(7) 0.0227(3) Uani d . 1 C
C7 0.9094(3) 0.43923(6) 0.78026(8) 0.0256(3) Uani d . 1 C
H7 1.052(4) 0.4576(8) 0.8050(9) 0.038(5) Uiso d . 1 H
C7A 0.0888(3) 0.05455(6) 0.71016(8) 0.0252(3) Uani d . 1 C
H7A -0.058(4) 0.0351(8) 0.6888(9) 0.035(5) Uiso d . 1 H
C8 0.9121(3) 0.44108(7) 0.71528(8) 0.0259(3) Uani d . 1 C
H8 1.051(4) 0.4588(8) 0.6966(10) 0.041(6) Uiso d . 1 H
C8A 0.0889(3) 0.05654(6) 0.77536(8) 0.0251(3) Uani d . 1 C
H8A -0.053(4) 0.0388(7) 0.7964(9) 0.030(5) Uiso d . 1 H
C9 0.7168(3) 0.42180(6) 0.66916(7) 0.0226(3) Uani d . 1 C
C9A 0.2869(3) 0.07840(6) 0.81901(7) 0.0226(3) Uani d . 1 C
C10 0.6857(3) 0.44599(6) 0.60853(8) 0.0262(3) Uani d . 1 C
H10 0.7969 0.4735 0.5975 0.031 Uiso calc R 1 H
C10A 0.3206(3) 0.05800(6) 0.88163(8) 0.0263(3) Uani d . 1 C
H10A 0.2096 0.0313 0.8956 0.032 Uiso calc R 1 H
C11 0.4949(3) 0.43036(7) 0.56454(8) 0.0278(3) Uani d . 1 C
H11 0.4776 0.4468 0.5235 0.033 Uiso calc R 1 H
C11A 0.5132(3) 0.07599(7) 0.92360(8) 0.0279(3) Uani d . 1 C
H11A 0.5322 0.0618 0.9660 0.033 Uiso calc R 1 H
C12 0.3294(3) 0.39068(7) 0.58046(8) 0.0292(4) Uani d . 1 C
H12 0.1951 0.3807 0.5509 0.035 Uiso calc R 1 H
C12A 0.6784(3) 0.11470(7) 0.90386(8) 0.0276(3) Uani d . 1 C
H12A 0.8132 0.1264 0.9322 0.033 Uiso calc R 1 H
C13 0.3597(3) 0.36551(7) 0.63944(8) 0.0269(3) Uani d . 1 C
H13 0.2468 0.3382 0.6503 0.032 Uiso calc R 1 H
C13A 0.6456(3) 0.13617(6) 0.84264(8) 0.0250(3) Uani d . 1 C
H13A 0.7581 0.1627 0.8289 0.030 Uiso calc R 1 H
C14 0.5553(3) 0.38026(6) 0.68259(7) 0.0220(3) Uani d . 1 C
C14A 0.4479(3) 0.11897(6) 0.80119(7) 0.0214(3) Uani d . 1 C
C15 0.7513(3) 0.30780(6) 0.73729(7) 0.0223(3) Uani d . 1 C
C15A 0.2605(3) 0.18943(6) 0.74074(8) 0.0230(3) Uani d . 1 C
C16 0.7073(4) 0.28693(8) 0.44417(10) 0.0423(5) Uani d . 1 C
H16 0.7951 0.3041 0.4105 0.051 Uiso calc R 1 H
C17 0.7552(4) 0.29377(9) 0.50783(11) 0.0458(5) Uani d . 1 C
H17 0.8796 0.3164 0.5267 0.055 Uiso calc R 1 H
C18 0.5852(4) 0.26083(7) 0.54221(9) 0.0336(4) Uani d . 1 C
H18 0.5730 0.2570 0.5880 0.040 Uiso calc R 1 H
C19 0.4454(3) 0.23638(7) 0.49529(8) 0.0278(3) Uani d . 1 C
C20 0.2413(4) 0.19912(8) 0.49603(9) 0.0371(4) Uani d . 1 C
H20 0.185(4) 0.1879(9) 0.4519(11) 0.046(6) Uiso d . 1 H
H1N 0.924(4) 0.2579(8) 0.7947(10) 0.040(6) Uiso d . 1 H
H2N 0.738(5) 0.2933(10) 0.8288(12) 0.058(8) Uiso d . 1 H
H3N 0.088(4) 0.2386(9) 0.6825(11) 0.044(6) Uiso d . 1 H
H4N 0.226(4) 0.1963(9) 0.6442(11) 0.043(6) Uiso d . 1 H

loop_
_atom_site_aniso_label
_atom_site_aniso_U_11
_atom_site_aniso_U_22
_atom_site_aniso_U_33
_atom_site_aniso_U_12
_atom_site_aniso_U_13
_atom_site_aniso_U_23
O1 0.0326(6) 0.0281(6) 0.0245(6) 0.0052(5) 0.0000(5) -0.0007(5)
O1A 0.0343(7) 0.0291(6) 0.0227(6) 0.0073(5) 0.0001(5) -0.0017(5)
O2 0.0488(8) 0.0477(8) 0.0267(7) -0.0142(7) 0.0030(6) 0.0017(6)
O3 0.0380(7) 0.0422(8) 0.0328(7) -0.0091(6) 0.0011(5) 0.0041(6)
N1 0.0256(7) 0.0222(7) 0.0193(6) 0.0012(5) -0.0006(5) 0.0010(5)
N1A 0.0259(7) 0.0219(7) 0.0187(6) 0.0012(5) 0.0010(5) 0.0000(5)
N2 0.0315(8) 0.0286(8) 0.0250(8) 0.0061(6) 0.0002(6) 0.0027(6)
N2A 0.0337(8) 0.0258(7) 0.0231(7) 0.0053(6) 0.0007(6) 0.0011(5)
C1 0.0213(7) 0.0259(8) 0.0202(7) 0.0036(6) -0.0010(6) 0.0016(6)
C1A 0.0223(7) 0.0220(7) 0.0214(7) 0.0027(6) -0.0018(6) 0.0001(6)
C2 0.0227(8) 0.0321(9) 0.0266(8) -0.0005(6) -0.0017(6) 0.0047(6)
C2A 0.0234(8) 0.0283(8) 0.0240(8) -0.0007(6) 0.0001(6) 0.0015(6)
C3 0.0256(8) 0.0401(10) 0.0245(8) 0.0046(7) 0.0033(6) 0.0056(7)
C3A 0.0245(8) 0.0322(9) 0.0243(8) 0.0014(6) 0.0038(6) 0.0025(6)
C4 0.0368(10) 0.0332(9) 0.0214(8) 0.0100(7) 0.0024(6) 0.0015(6)
C4A 0.0324(9) 0.0312(9) 0.0213(8) 0.0037(7) 0.0016(6) -0.0028(6)
C5 0.0350(9) 0.0266(8) 0.0238(8) 0.0038(7) -0.0037(6) -0.0022(6)
C5A 0.0272(8) 0.0261(8) 0.0254(8) -0.0014(6) -0.0026(6) -0.0024(6)
C6 0.0235(8) 0.0239(8) 0.0222(7) 0.0036(6) -0.0023(6) 0.0005(6)
C6A 0.0212(8) 0.0246(8) 0.0223(7) 0.0023(6) -0.0007(6) 0.0011(6)
C7 0.0244(8) 0.0254(8) 0.0269(8) -0.0016(6) -0.0022(6) 0.0008(6)
C7A 0.0219(8) 0.0255(8) 0.0280(8) -0.0013(6) -0.0011(6) 0.0006(6)
C8 0.0229(8) 0.0271(8) 0.0275(8) -0.0030(6) -0.0008(6) 0.0022(6)
C8A 0.0217(8) 0.0268(8) 0.0270(8) -0.0006(6) 0.0021(6) 0.0016(6)
C9 0.0223(8) 0.0233(8) 0.0221(7) 0.0012(6) 0.0007(6) 0.0000(6)
C9A 0.0212(8) 0.0242(8) 0.0226(7) 0.0022(6) 0.0019(6) -0.0007(6)
C10 0.0276(8) 0.0262(8) 0.0249(8) -0.0007(6) 0.0016(6) 0.0031(6)
C10A 0.0293(9) 0.0265(8) 0.0233(8) 0.0014(6) 0.0027(6) 0.0025(6)
C11 0.0330(9) 0.0302(9) 0.0202(8) 0.0021(7) -0.0004(6) 0.0038(6)
C11A 0.0321(9) 0.0304(9) 0.0212(8) 0.0053(7) -0.0012(6) 0.0011(6)
C12 0.0289(9) 0.0352(9) 0.0233(8) -0.0009(7) -0.0052(6) -0.0010(7)
C12A 0.0257(8) 0.0329(9) 0.0239(8) 0.0016(7) -0.0038(6) -0.0033(7)
C13 0.0274(8) 0.0281(8) 0.0250(8) -0.0026(6) -0.0010(6) 0.0007(6)
C13A 0.0233(8) 0.0271(8) 0.0246(8) -0.0007(6) 0.0017(6) -0.0031(6)
C14 0.0232(8) 0.0224(7) 0.0204(7) 0.0018(6) 0.0004(6) 0.0001(6)
C14A 0.0219(7) 0.0220(7) 0.0204(7) 0.0031(6) 0.0012(5) 0.0000(6)
C15 0.0203(7) 0.0218(7) 0.0246(8) -0.0022(6) -0.0014(6) -0.0002(6)
C15A 0.0225(8) 0.0222(8) 0.0242(8) -0.0008(6) 0.0003(6) 0.0008(6)
C16 0.0411(11) 0.0443(12) 0.0415(11) -0.0113(9) 0.0027(9) 0.0062(9)
C17 0.0447(12) 0.0409(12) 0.0514(13) -0.0177(9) -0.0092(9) 0.0000(9)
C18 0.0391(10) 0.0353(10) 0.0262(9) -0.0026(8) -0.0054(7) -0.0027(7)
C19 0.0316(9) 0.0313(9) 0.0205(8) -0.0038(7) 0.0009(6) 0.0002(6)
C20 0.0417(11) 0.0441(11) 0.0253(9) -0.0127(9) -0.0039(7) -0.0011(8)

loop_
_atom_type_symbol
_atom_type_description
_atom_type_scat_dispersion_real
_atom_type_scat_dispersion_imag
_atom_type_scat_source
O O 0.0106 0.0060 'International Tables Vol C Tables 4.2.6.8 and 6.1.1.4'
N N 0.0061 0.0033 'International Tables Vol C Tables 4.2.6.8 and 6.1.1.4'
C C 0.0033 0.0016 'International Tables Vol C Tables 4.2.6.8 and 6.1.1.4'
H H 0.0000 0.0000 'International Tables Vol C Tables 4.2.6.8 and 6.1.1.4'

loop_
_geom_angle_atom_site_label_1
_geom_angle_atom_site_label_2
_geom_angle_atom_site_label_3
_geom_angle
C16 O2 C19 106.27(14)
C15 N1 C1 121.68(13)
C15 N1 C14 117.50(13)
C1 N1 C14 117.59(13)
C15A N1A C14A 117.90(13)
C15A N1A C1A 122.05(13)
C14A N1A C1A 117.86(12)
C15 N2 H1N 119.7(13)
C15 N2 H2N 120.6(17)
H1N N2 H2N 119(2)
C15A N2A H4N 125.9(14)
C15A N2A H3N 117.6(14)
H4N N2A H3N 115.4(19)
C2 C1 C6 121.19(15)
C2 C1 N1 119.25(14)
C6 C1 N1 119.49(14)
C2A C1A C6A 121.29(14)
C2A C1A N1A 119.14(14)
C6A C1A N1A 119.53(14)
C3 C2 C1 120.11(16)
C3 C2 H2 119.9
C1 C2 H2 119.9
C3A C2A C1A 120.42(15)
C3A C2A H2A 119.8
C1A C2A H2A 119.8
C4 C3 C2 119.69(16)
C4 C3 H3 120.2
C2 C3 H3 120.2
C2A C3A C4A 119.39(15)
C2A C3A H3A 120.3
C4A C3A H3A 120.3
C3 C4 C5 120.11(16)
C3 C4 H4 119.9
C5 C4 H4 119.9
C5A C4A C3A 120.17(15)
C5A C4A H4A 119.9
C3A C4A H4A 119.9
C4 C5 C6 121.40(16)
C4 C5 H5 119.3
C6 C5 H5 119.3
C4A C5A C6A 121.38(15)
C4A C5A H5A 119.3
C6A C5A H5A 119.3
C1 C6 C5 117.42(15)
C1 C6 C7 123.40(14)
C5 C6 C7 119.18(15)
C1A C6A C5A 117.28(15)
C1A C6A C7A 123.25(14)
C5A C6A C7A 119.47(15)
C8 C7 C6 127.84(15)
C8 C7 H7 117.6(11)
C6 C7 H7 114.4(11)
C8A C7A C6A 127.99(15)
C8A C7A H7A 116.0(11)
C6A C7A H7A 115.9(11)
C7 C8 C9 127.88(16)
C7 C8 H8 116.7(13)
C9 C8 H8 115.3(12)
C7A C8A C9A 127.76(15)
C7A C8A H8A 116.2(11)
C9A C8A H8A 115.9(11)
C14 C9 C10 117.74(14)
C14 C9 C8 123.11(14)
C10 C9 C8 119.15(15)
C14A C9A C10A 117.68(14)
C14A C9A C8A 123.12(14)
C10A C9A C8A 119.20(15)
C11 C10 C9 120.96(15)
C11 C10 H10 119.5
C9 C10 H10 119.5
C11A C10A C9A 121.17(16)
C11A C10A H10A 119.4
C9A C10A H10A 119.4
C10 C11 C12 120.01(15)
C10 C11 H11 120.0
C12 C11 H11 120.0
C10A C11A C12A 120.18(15)
C10A C11A H11A 119.9
C12A C11A H11A 119.9
C13 C12 C11 120.09(15)
C13 C12 H12 120.0
C11 C12 H12 120.0
C13A C12A C11A 119.69(15)
C13A C12A H12A 120.2
C11A C12A H12A 120.2
C12 C13 C14 119.77(16)
C12 C13 H13 120.1
C14 C13 H13 120.1
C12A C13A C14A 120.03(15)
C12A C13A H13A 120.0
C14A C13A H13A 120.0
C13 C14 C9 121.31(14)
C13 C14 N1 118.95(14)
C9 C14 N1 119.71(14)
C13A C14A C9A 121.13(14)
C13A C14A N1A 119.29(14)
C9A C14A N1A 119.53(14)
O1 C15 N2 123.20(15)
O1 C15 N1 120.29(14)
N2 C15 N1 116.51(14)
O1A C15A N2A 123.05(15)
O1A C15A N1A 119.74(14)
N2A C15A N1A 117.20(14)
C17 C16 O2 110.46(18)
C17 C16 H16 124.8
O2 C16 H16 124.8
C16 C17 C18 107.56(17)
C16 C17 H17 126.2
C18 C17 H17 126.2
C19 C18 C17 104.81(16)
C19 C18 H18 127.6
C17 C18 H18 127.6
C18 C19 O2 110.89(15)
C18 C19 C20 133.89(17)
O2 C19 C20 115.21(15)
O3 C20 C19 125.49(17)
O3 C20 H20 121.4(13)
C19 C20 H20 113.0(13)

loop_
_geom_bond_atom_site_label_1
_geom_bond_atom_site_label_2
_geom_bond_distance
O1 C15 1.2351(19)
O1A C15A 1.2395(19)
O2 C16 1.351(2)
O2 C19 1.372(2)
O3 C20 1.211(2)
N1 C15 1.385(2)
N1 C1 1.433(2)
N1 C14 1.4342(19)
N1A C15A 1.382(2)
N1A C14A 1.4298(19)
N1A C1A 1.4366(19)
N2 C15 1.344(2)
N2 H1N 0.91(2)
N2 H2N 0.85(3)
N2A C15A 1.342(2)
N2A H4N 0.89(2)
N2A H3N 0.93(2)
C1 C2 1.392(2)
C1 C6 1.399(2)
C1A C2A 1.385(2)
C1A C6A 1.401(2)
C2 C3 1.386(2)
C2 H2 0.9500
C2A C3A 1.383(2)
C2A H2A 0.9500
C3 C4 1.386(3)
C3 H3 0.9500
C3A C4A 1.389(2)
C3A H3A 0.9500
C4 C5 1.386(2)
C4 H4 0.9500
C4A C5A 1.385(2)
C4A H4A 0.9500
C5 C6 1.403(2)
C5 H5 0.9500
C5A C6A 1.402(2)
C5A H5A 0.9500
C6 C7 1.463(2)
C6A C7A 1.459(2)
C7 C8 1.338(2)
C7 H7 1.01(2)
C7A C8A 1.342(2)
C7A H7A 1.01(2)
C8 C9 1.460(2)
C8 H8 0.95(2)
C8A C9A 1.463(2)
C8A H8A 0.977(19)
C9 C14 1.399(2)
C9 C10 1.404(2)
C9A C14A 1.400(2)
C9A C10A 1.401(2)
C10 C11 1.386(2)
C10 H10 0.9500
C10A C11A 1.386(2)
C10A H10A 0.9500
C11 C12 1.387(2)
C11 H11 0.9500
C11A C12A 1.389(2)
C11A H11A 0.9500
C12 C13 1.385(2)
C12 H12 0.9500
C12A C13A 1.385(2)
C12A H12A 0.9500
C13 C14 1.386(2)
C13 H13 0.9500
C13A C14A 1.392(2)
C13A H13A 0.9500
C16 C17 1.339(3)
C16 H16 0.9500
C17 C18 1.428(3)
C17 H17 0.9500
C18 C19 1.353(2)
C18 H18 0.9500
C19 C20 1.436(2)
C20 H20 0.99(2)

loop_
_geom_hbond_atom_site_label_D
_geom_hbond_atom_site_label_H
_geom_hbond_atom_site_label_A
_geom_hbond_site_symmetry_A
_geom_hbond_distance_DH
_geom_hbond_distance_HA
_geom_hbond_distance_DA
_geom_hbond_angle_DHA
N2 H1N O1A 1_655 0.91(2) 1.91(2) 2.817(2) 175(2)
N2A H3N O1 1_455 0.93(2) 1.95(2) 2.876(2) 175(2)
N2A H4N O3 . 0.89(2) 2.13(2) 2.961(2) 156(2)
C3A H3A O3 1_655 0.95 2.45 3.250(2) 142
C13 H13 O1 1_455 0.95 2.55 3.449(2) 159
C16 H16 O1A 4_665 0.95 2.48 3.108(2) 124
C18 H18 O1 . 0.95 2.56 3.283(2) 133

loop_
_geom_torsion_atom_site_label_1
_geom_torsion_atom_site_label_2
_geom_torsion_atom_site_label_3
_geom_torsion_atom_site_label_4
_geom_torsion
C15 N1 C1 C2 -83.90(19)
C14 N1 C1 C2 116.94(16)
C15 N1 C1 C6 93.10(18)
C14 N1 C1 C6 -66.05(19)
C15A N1A C1A C2A 80.79(19)
C14A N1A C1A C2A -116.38(16)
C15A N1A C1A C6A -96.86(18)
C14A N1A C1A C6A 65.96(19)
C6 C1 C2 C3 -2.0(2)
N1 C1 C2 C3 174.91(15)
C6A C1A C2A C3A 2.2(2)
N1A C1A C2A C3A -175.40(15)
C1 C2 C3 C4 -0.4(2)
C1A C2A C3A C4A -0.2(2)
C2 C3 C4 C5 1.6(3)
C2A C3A C4A C5A -0.8(3)
C3 C4 C5 C6 -0.5(3)
C3A C4A C5A C6A -0.3(3)
C2 C1 C6 C5 3.1(2)
N1 C1 C6 C5 -173.89(14)
C2 C1 C6 C7 -177.24(15)
N1 C1 C6 C7 5.8(2)
C4 C5 C6 C1 -1.8(2)
C4 C5 C6 C7 178.51(15)
C2A C1A C6A C5A -3.2(2)
N1A C1A C6A C5A 174.42(14)
C2A C1A C6A C7A 177.01(15)
N1A C1A C6A C7A -5.4(2)
C4A C5A C6A C1A 2.2(2)
C4A C5A C6A C7A -177.95(15)
C1 C6 C7 C8 28.6(3)
C5 C6 C7 C8 -151.69(18)
C1A C6A C7A C8A -28.7(3)
C5A C6A C7A C8A 151.50(17)
C6 C7 C8 C9 0.5(3)
C6A C7A C8A C9A -0.6(3)
C7 C8 C9 C14 -28.6(3)
C7 C8 C9 C10 150.75(18)
C7A C8A C9A C14A 28.7(3)
C7A C8A C9A C10A -150.86(17)
C14 C9 C10 C11 2.3(2)
C8 C9 C10 C11 -177.09(16)
C14A C9A C10A C11A -2.4(2)
C8A C9A C10A C11A 177.16(15)
C9 C10 C11 C12 0.8(3)
C9A C10A C11A C12A -0.4(3)
C10 C11 C12 C13 -2.1(3)
C10A C11A C12A C13A 1.7(3)
C11 C12 C13 C14 0.3(3)
C11A C12A C13A C14A 0.0(2)
C12 C13 C14 C9 2.9(3)
C12 C13 C14 N1 -174.91(15)
C10 C9 C14 C13 -4.2(2)
C8 C9 C14 C13 175.20(16)
C10 C9 C14 N1 173.66(14)
C8 C9 C14 N1 -7.0(2)
C15 N1 C14 C13 84.83(18)
C1 N1 C14 C13 -115.13(17)
C15 N1 C14 C9 -93.05(18)
C1 N1 C14 C9 66.99(19)
C12A C13A C14A C9A -3.0(2)
C12A C13A C14A N1A 174.56(14)
C10A C9A C14A C13A 4.1(2)
C8A C9A C14A C13A -175.45(15)
C10A C9A C14A N1A -173.41(14)
C8A C9A C14A N1A 7.0(2)
C15A N1A C14A C13A -81.11(19)
C1A N1A C14A C13A 115.34(16)
C15A N1A C14A C9A 96.46(17)
C1A N1A C14A C9A -67.08(19)
C1 N1 C15 O1 -163.76(14)
C14 N1 C15 O1 -4.6(2)
C1 N1 C15 N2 16.0(2)
C14 N1 C15 N2 175.16(14)
C14A N1A C15A O1A 6.8(2)
C1A N1A C15A O1A 169.65(14)
C14A N1A C15A N2A -173.72(14)
C1A N1A C15A N2A -10.9(2)
C19 O2 C16 C17 -0.6(2)
O2 C16 C17 C18 0.5(3)
C16 C17 C18 C19 -0.1(2)
C17 C18 C19 O2 -0.3(2)
C17 C18 C19 C20 -179.1(2)
C16 O2 C19 C18 0.6(2)
C16 O2 C19 C20 179.61(17)
C18 C19 C20 O3 -1.4(4)
O2 C19 C20 O3 179.8(2)

loop_
_cod_related_entry_id
_cod_related_entry_database
_cod_related_entry_code
1 ChemSpider 21129429
